data_7020902
loop_
_publ_author_name
'Ma, Ying'
'Xue, Qi'
'Min, Suotian'
'Zhang, Yanping'
'Hu, Huaiming'
'Gao, Shengli'
'Xue, Ganglin'

_publ_section_title
;
 An unusual fan-type polyanion with a silver cation located at the axial
 center, [AgAsIII2(AsIIIAsVMo4O18(OH)2)3]11&#x2212;
;
_journal_issue 10
_journal_name_full 'Dalton Transactions'
_journal_page_first 3410
_journal_paper_doi 10.1039/c2dt32401f
_journal_volume 42
_journal_year 2013
_chemical_formula_sum 'C9 H96 Ag As8 Mo12 N14 O74'
_chemical_formula_weight 3443.51
_chemical_name_systematic
;
?
;
_space_group_IT_number 2
_symmetry_cell_setting triclinic
_symmetry_space_group_name_Hall '-P 1'
_symmetry_space_group_name_H-M 'P -1'
_atom_sites_solution_hydrogens none
_atom_sites_solution_primary direct
_atom_sites_solution_secondary difmap
_audit_creation_method SHELXL-97
_cell_angle_alpha 85.536(2)
_cell_angle_beta 87.940(2)
_cell_angle_gamma 88.518(2)
_cell_formula_units_Z 2
_cell_length_a 14.1354(15)
_cell_length_b 16.2354(16)
_cell_length_c 18.2610(19)
_cell_measurement_temperature 296(2)
_cell_volume 4174.3(7)
_computing_cell_refinement 'Bruker SAINT'
_computing_data_collection 'Bruker APEX2'
_computing_data_reduction 'Bruker SAINT'
_computing_molecular_graphics 'Bruker SHELXTL'
_computing_publication_material 'Bruker SHELXTL'
_computing_structure_refinement 'SHELXL-97 (Sheldrick, 2008)'
_computing_structure_solution 'SHELXS-97 (Sheldrick, 2008)'
_diffrn_ambient_temperature 296(2)
_diffrn_measured_fraction_theta_full 0.987
_diffrn_measured_fraction_theta_max 0.987
_diffrn_measurement_device_type 'Bruker APEX-II CCD'
_diffrn_measurement_method '\f and \w scans'
_diffrn_radiation_monochromator graphite
_diffrn_radiation_source 'fine-focus sealed tube'
_diffrn_radiation_type MoK\a
_diffrn_radiation_wavelength 0.71073
_diffrn_reflns_av_R_equivalents 0.0287
_diffrn_reflns_av_sigmaI/netI 0.0610
_diffrn_reflns_limit_h_max 16
_diffrn_reflns_limit_h_min -15
_diffrn_reflns_limit_k_max 13
_diffrn_reflns_limit_k_min -19
_diffrn_reflns_limit_l_max 21
_diffrn_reflns_limit_l_min -21
_diffrn_reflns_number 21123
_diffrn_reflns_theta_full 25.10
_diffrn_reflns_theta_max 25.10
_diffrn_reflns_theta_min 1.12
_exptl_absorpt_coefficient_mu 5.240
_exptl_absorpt_correction_T_max 0.533
_exptl_absorpt_correction_T_min 0.437
_exptl_absorpt_correction_type multi-scan
_exptl_absorpt_process_details sadabs
_exptl_crystal_colour pale
_exptl_crystal_density_diffrn 2.740
_exptl_crystal_density_method 'not measured'
_exptl_crystal_description block
_exptl_crystal_F_000 3310
_exptl_crystal_size_max 0.16
_exptl_crystal_size_mid 0.14
_exptl_crystal_size_min 0.12
_refine_diff_density_max 1.993
_refine_diff_density_min -1.009
_refine_diff_density_rms 0.241
_refine_ls_extinction_method none
_refine_ls_goodness_of_fit_ref 1.042
_refine_ls_hydrogen_treatment none
_refine_ls_matrix_type full
_refine_ls_number_parameters 874
_refine_ls_number_reflns 14663
_refine_ls_number_restraints 0
_refine_ls_restrained_S_all 1.042
_refine_ls_R_factor_all 0.0734
_refine_ls_R_factor_gt 0.0562
_refine_ls_shift/su_max 0.001
_refine_ls_shift/su_mean 0.000
_refine_ls_structure_factor_coef Fsqd
_refine_ls_weighting_details 'calc w=1/[\s^2^(Fo^2^)+(0.0637P)^2^+64.3949P] where P=(Fo^2^+2Fc^2^)/3'
_refine_ls_weighting_scheme calc
_refine_ls_wR_factor_gt 0.1415
_refine_ls_wR_factor_ref 0.1513
_reflns_number_gt 11381
_reflns_number_total 14663
_reflns_threshold_expression >2sigma(I)
_cod_data_source_file c2dt32401f.txt
_cod_data_source_block xb4714_0m
_cod_depositor_comments
;
The following automatic conversions were performed:

'_symmetry_cell_setting' value 'Triclinic' changed to 'triclinic'
according to /home/saulius/struct/CIF-dictionaries/cif_core.dic
dictionary named 'cif_core.dic' version 2.4.2 from 2011-04-26.

Automatic conversion script
Id: cif_fix_values 1891 2012-01-12 08:04:46Z andrius 
;
_cod_original_sg_symbol_H-M P-1
_cod_database_code 7020902

loop_
_symmetry_equiv_pos_as_xyz
'x, y, z'
'-x, -y, -z'

loop_
_atom_site_label
_atom_site_type_symbol
_atom_site_fract_x
_atom_site_fract_y
_atom_site_fract_z
_atom_site_U_iso_or_equiv
_atom_site_adp_type
_atom_site_occupancy
_atom_site_symmetry_multiplicity
_atom_site_calc_flag
_atom_site_refinement_flags
Ag1 Ag 0.27766(6) 0.83557(5) 0.26580(5) 0.0289(2) Uani 1 1 d .
As1 As 0.29093(8) 0.71774(7) 0.37334(6) 0.0236(2) Uani 1 1 d .
As2 As 0.29890(8) 0.98949(7) 0.29603(6) 0.0221(2) Uani 1 1 d .
As3 As 0.28718(8) 0.79428(7) 0.12946(6) 0.0214(2) Uani 1 1 d .
As4 As 0.51677(8) 0.82334(7) 0.25679(6) 0.0238(2) Uani 1 1 d .
As5 As 0.04446(8) 0.84307(7) 0.27965(7) 0.0261(3) Uani 1 1 d .
As6 As 0.27692(9) 0.84185(7) 0.53436(6) 0.0276(3) Uani 1 1 d .
As7 As 0.26442(8) 1.08660(7) 0.11035(6) 0.0240(3) Uani 1 1 d .
As8 As 0.25803(9) 0.56787(7) 0.16387(6) 0.0255(3) Uani 1 1 d .
Mo1 Mo 0.17772(8) 0.63669(7) 0.54421(6) 0.0321(2) Uani 1 1 d .
Mo2 Mo 0.40944(8) 0.65450(6) 0.54772(6) 0.0307(2) Uani 1 1 d .
Mo3 Mo 0.49233(7) 0.80708(6) 0.43699(5) 0.0233(2) Uani 1 1 d .
Mo4 Mo 0.06765(7) 0.79085(6) 0.45198(5) 0.0242(2) Uani 1 1 d .
Mo6 Mo 0.06295(7) 1.03522(6) 0.22209(5) 0.0236(2) Uani 1 1 d .
Mo7 Mo 0.18545(7) 1.19077(6) 0.27450(6) 0.0288(2) Uani 1 1 d .
Mo8 Mo 0.48728(6) 1.00591(5) 0.16720(5) 0.0195(2) Uani 1 1 d .
Mo9 Mo 0.41633(7) 1.18262(6) 0.22959(5) 0.0260(2) Uani 1 1 d .
Mo11 Mo 0.05573(7) 0.70168(6) 0.16503(5) 0.0252(2) Uani 1 1 d .
Mo12 Mo 0.15785(8) 0.68042(6) 0.00344(5) 0.0285(2) Uani 1 1 d .
Mo13 Mo 0.39116(7) 0.64340(6) 0.00663(5) 0.0277(2) Uani 1 1 d .
Mo14 Mo 0.48195(7) 0.65972(6) 0.16793(5) 0.0204(2) Uani 1 1 d .
O1 O 0.1739(7) 0.6130(6) 0.6367(5) 0.053(3) Uani 1 1 d .
O2 O 0.1159(7) 0.5609(6) 0.5081(5) 0.054(3) Uani 1 1 d .
O3 O 0.0819(6) 0.7241(6) 0.5440(5) 0.041(2) Uani 1 1 d .
O4 O 0.3032(6) 0.5926(5) 0.5224(5) 0.037(2) Uani 1 1 d .
O5 O 0.2823(6) 0.7379(5) 0.5614(4) 0.0319(19) Uani 1 1 d .
O6 O 0.1942(5) 0.7072(5) 0.4365(4) 0.0260(17) Uani 1 1 d .
O7 O 0.4066(7) 0.6353(6) 0.6414(5) 0.049(2) Uani 1 1 d .
O8 O 0.4977(7) 0.5878(6) 0.5190(5) 0.046(2) Uani 1 1 d .
O9 O 0.4764(6) 0.7545(5) 0.5375(4) 0.0344(19) Uani 1 1 d .
O10 O 0.3895(5) 0.7102(5) 0.4293(4) 0.0262(17) Uani 1 1 d .
O11 O 0.5820(6) 0.7435(6) 0.4077(5) 0.043(2) Uani 1 1 d .
O12 O 0.5531(7) 0.8899(6) 0.4638(5) 0.048(2) Uani 1 1 d .
O13 O 0.3583(6) 0.8676(5) 0.4673(4) 0.037(2) Uani 1 1 d .
O14 O -0.0157(6) 0.8605(6) 0.4791(5) 0.048(2) Uani 1 1 d .
O15 O -0.0010(6) 0.7238(6) 0.4092(5) 0.043(2) Uani 1 1 d .
O16 O 0.1133(5) 0.8495(4) 0.3605(4) 0.0252(17) Uani 1 1 d .
O17 O 0.1713(6) 0.8650(5) 0.4987(4) 0.035(2) Uani 1 1 d .
O18 O 0.4579(5) 0.8515(5) 0.3390(4) 0.0282(17) Uani 1 1 d .
O19 O 0.2949(6) 0.8917(5) 0.6092(5) 0.038(2) Uani 1 1 d .
O20 O 0.2925(6) 0.6140(5) 0.3486(4) 0.0335(19) Uani 1 1 d .
O21 O -0.0290(6) 1.0352(5) 0.1652(5) 0.039(2) Uani 1 1 d .
O22 O 0.0084(6) 1.0212(5) 0.3094(5) 0.039(2) Uani 1 1 d .
O23 O 0.2007(6) 1.0557(5) 0.2799(4) 0.0285(18) Uani 1 1 d .
O24 O 0.1573(6) 1.0441(5) 0.1269(4) 0.0292(18) Uani 1 1 d .
O25 O 0.0815(6) 1.1538(5) 0.2204(5) 0.0339(19) Uani 1 1 d .
O26 O 0.1060(5) 0.9191(5) 0.2223(4) 0.0290(18) Uani 1 1 d .
O27 O 0.1776(7) 1.2912(5) 0.2384(5) 0.046(2) Uani 1 1 d .
O28 O 0.2786(6) 1.1629(4) 0.1678(4) 0.0283(18) Uani 1 1 d .
O29 O 0.3155(6) 1.1880(5) 0.3027(4) 0.0317(19) Uani 1 1 d .
O30 O 0.1347(7) 1.1935(6) 0.3608(5) 0.046(2) Uani 1 1 d .
O31 O 0.4099(7) 1.2814(5) 0.1876(5) 0.040(2) Uani 1 1 d .
O32 O 0.5079(6) 1.1858(5) 0.2869(5) 0.0312(19) Uani 1 1 d .
O33 O 0.4765(5) 1.1276(5) 0.1506(4) 0.0282(18) Uani 1 1 d .
O34 O 0.3964(5) 1.0466(5) 0.2592(4) 0.0237(16) Uani 1 1 d .
O35 O 0.5394(6) 0.9974(5) 0.0817(5) 0.039(2) Uani 1 1 d .
O36 O 0.5808(5) 1.0028(5) 0.2259(5) 0.0312(19) Uani 1 1 d .
O37 O 0.3457(6) 1.0095(5) 0.1245(4) 0.0322(19) Uani 1 1 d .
O38 O 0.2732(6) 1.1248(5) 0.0235(4) 0.036(2) Uani 1 1 d .
O39 O 0.3127(6) 1.0089(5) 0.3898(4) 0.0335(19) Uani 1 1 d .
O40 O 0.4534(5) 0.8912(4) 0.1939(4) 0.0268(17) Uani 1 1 d .
O41 O -0.0305(7) 0.6436(6) 0.2121(5) 0.046(2) Uani 1 1 d .
O42 O -0.0061(6) 0.7876(6) 0.1310(5) 0.046(2) Uani 1 1 d .
O43 O 0.1066(6) 0.7535(5) 0.2475(4) 0.0318(19) Uani 1 1 d .
O44 O 0.1851(5) 0.7472(5) 0.1010(4) 0.0280(18) Uani 1 1 d .
O45 O 0.1536(6) 0.6014(5) 0.2022(4) 0.037(2) Uani 1 1 d .
O46 O 0.0640(6) 0.6430(5) 0.0765(5) 0.038(2) Uani 1 1 d .
O47 O 0.1020(6) 0.7665(6) -0.0379(5) 0.042(2) Uani 1 1 d .
O48 O 0.1397(7) 0.6027(6) -0.0519(5) 0.045(2) Uani 1 1 d .
O49 O 0.2839(6) 0.7106(5) -0.0274(4) 0.0329(19) Uani 1 1 d .
O50 O 0.2611(6) 0.5939(5) 0.0718(4) 0.0274(17) Uani 1 1 d .
O51 O 0.3845(7) 0.5604(6) -0.0451(5) 0.047(2) Uani 1 1 d .
O52 O 0.4746(7) 0.7023(6) -0.0403(5) 0.044(2) Uani 1 1 d .
O53 O 0.4613(6) 0.5919(5) 0.0859(4) 0.0323(19) Uani 1 1 d .
O54 O 0.3809(5) 0.7324(5) 0.0975(4) 0.0253(17) Uani 1 1 d .
O55 O 0.5733(6) 0.7178(5) 0.1291(5) 0.035(2) Uani 1 1 d .
O56 O 0.5399(7) 0.5821(5) 0.2184(5) 0.042(2) Uani 1 1 d .
O57 O 0.3444(6) 0.6113(5) 0.2077(4) 0.037(2) Uani 1 1 d .
O58 O 0.2666(7) 0.4665(5) 0.1792(5) 0.044(2) Uani 1 1 d .
O59 O 0.2954(6) 0.8745(5) 0.0575(4) 0.0302(18) Uani 1 1 d .
O60 O 0.4498(6) 0.7343(5) 0.2452(4) 0.0282(18) Uani 1 1 d .
C1 C 0.2994(14) 0.3496(12) 0.0207(10) 0.071(5) Uiso 1 1 d .
C2 C 0.2532(18) 0.4206(16) -0.0297(14) 0.105(8) Uiso 1 1 d .
C3 C 0.2998(10) 0.7588(9) 0.7962(7) 0.042(3) Uiso 1 1 d .
C4 C 0.2699(10) 0.8445(9) 0.8205(8) 0.043(3) Uiso 1 1 d .
C5 C 0.0211(14) 0.5097(12) 0.3541(11) 0.075(5) Uiso 1 1 d .
C6 C 0.0594(14) 0.4330(12) 0.3212(11) 0.076(5) Uiso 1 1 d .
C7 C -0.0006(9) 0.9528(8) 0.0128(7) 0.038(3) Uiso 1 1 d .
N1 N 0.2459(10) 0.3366(9) 0.0932(8) 0.065(4) Uiso 1 1 d .
N2 N 0.1532(19) 0.3968(16) -0.0489(14) 0.149(9) Uiso 1 1 d .
N3 N 0.2745(9) 0.7568(8) 0.7173(7) 0.054(3) Uiso 1 1 d .
N4 N 0.3192(7) 0.8553(6) 0.8904(6) 0.035(2) Uiso 1 1 d .
N5 N 0.0877(8) 0.5808(7) 0.3480(6) 0.042(3) Uiso 1 1 d .
N6 N 0.0628(10) 0.4408(9) 0.2387(8) 0.066(4) Uiso 1 1 d .
N7 N 0.0958(8) 0.9262(7) 0.0362(6) 0.037(2) Uiso 1 1 d .
O101 O 0.2278(7) 0.0054(6) 0.9254(5) 0.046(2) Uiso 1 1 d .
O102 O 0.5334(8) 0.8529(7) 0.0130(6) 0.060(3) Uiso 1 1 d .
O103 O 0.4782(8) 0.9493(7) 0.6090(6) 0.067(3) Uiso 1 1 d .
O104 O 0.1171(8) 0.0231(7) 0.4389(6) 0.062(3) Uiso 1 1 d .
O105 O 0.0526(10) 0.4653(9) 0.0756(8) 0.087(4) Uiso 1 1 d .
O106 O 0.7687(10) 0.7645(9) 0.3253(8) 0.091(4) Uiso 1 1 d .
O107 O 0.0813(10) 0.7878(9) 0.6833(8) 0.086(4) Uiso 1 1 d .
O108 O 0.8241(10) 0.9817(9) 0.3572(8) 0.089(4) Uiso 1 1 d .
O109 O 0.4965(12) 0.5556(10) 0.3703(9) 0.109(5) Uiso 1 1 d .
O110 O 0.7668(11) 0.9216(10) 0.2198(8) 0.101(5) Uiso 1 1 d .
O111 O 0.4912(13) 0.4296(11) 0.1688(10) 0.122(6) Uiso 1 1 d .
O112 O 0.3548(13) 0.4214(11) 0.3079(10) 0.119(6) Uiso 1 1 d .
O113 O 0.3339(12) 0.2678(11) 0.4241(10) 0.118(6) Uiso 1 1 d .
O114 O 0.292(2) 0.4410(17) 0.4586(15) 0.203(11) Uiso 1 1 d .
O115 O 0.1362(18) 0.3301(16) 0.4648(14) 0.186(10) Uiso 1 1 d .
O116 O 0.0628(16) 0.2656(14) 0.1034(13) 0.164(8) Uiso 1 1 d .
O117 O 0.174(2) 0.2281(17) 0.9366(15) 0.087(8) Uiso 0.50 1 d P
O118 O 0.775(2) 0.828(2) 0.4339(19) 0.114(11) Uiso 0.50 1 d P
O119 O 0.704(2) 0.560(2) 0.3535(19) 0.116(11) Uiso 0.50 1 d P
O120 O 0.925(2) 0.334(2) 0.2018(18) 0.107(10) Uiso 0.50 1 d P
O121 O 0.140(2) 0.5073(19) 0.8187(17) 0.102(9) Uiso 0.50 1 d P
O122 O 0.696(3) 0.448(3) 0.220(2) 0.152(15) Uiso 0.50 1 d P

loop_
_atom_site_aniso_label
_atom_site_aniso_U_11
_atom_site_aniso_U_22
_atom_site_aniso_U_33
_atom_site_aniso_U_23
_atom_site_aniso_U_13
_atom_site_aniso_U_12
Ag1 0.0300(5) 0.0260(5) 0.0305(5) -0.0022(4) 0.0023(4) -0.0016(4)
As1 0.0235(6) 0.0240(6) 0.0229(6) 0.0000(4) 0.0031(4) -0.0009(5)
As2 0.0227(6) 0.0176(6) 0.0255(6) -0.0002(4) 0.0025(4) -0.0007(4)
As3 0.0221(6) 0.0178(6) 0.0243(6) -0.0029(4) 0.0004(4) 0.0003(4)
As4 0.0207(6) 0.0224(6) 0.0277(6) 0.0001(5) 0.0026(5) -0.0010(4)
As5 0.0215(6) 0.0242(6) 0.0322(6) -0.0026(5) 0.0031(5) -0.0012(5)
As6 0.0338(7) 0.0266(6) 0.0222(6) -0.0025(5) 0.0023(5) 0.0012(5)
As7 0.0275(6) 0.0175(6) 0.0268(6) 0.0001(4) -0.0013(5) -0.0007(5)
As8 0.0332(7) 0.0169(6) 0.0261(6) -0.0016(4) 0.0046(5) -0.0049(5)
Mo1 0.0362(6) 0.0301(6) 0.0282(5) 0.0056(4) 0.0070(4) -0.0027(5)
Mo2 0.0352(6) 0.0254(6) 0.0302(5) 0.0034(4) -0.0013(4) 0.0038(4)
Mo3 0.0238(5) 0.0234(5) 0.0225(5) -0.0002(4) -0.0013(4) -0.0017(4)
Mo4 0.0209(5) 0.0259(5) 0.0252(5) -0.0035(4) 0.0070(4) 0.0025(4)
Mo6 0.0200(5) 0.0196(5) 0.0310(5) -0.0025(4) 0.0009(4) 0.0006(4)
Mo7 0.0291(6) 0.0183(5) 0.0392(6) -0.0068(4) 0.0033(4) 0.0019(4)
Mo8 0.0200(5) 0.0154(5) 0.0225(5) 0.0001(4) 0.0035(4) -0.0018(4)
Mo9 0.0295(5) 0.0176(5) 0.0311(5) -0.0041(4) 0.0030(4) -0.0041(4)
Mo11 0.0225(5) 0.0233(5) 0.0299(5) -0.0030(4) 0.0007(4) -0.0043(4)
Mo12 0.0337(6) 0.0268(5) 0.0257(5) -0.0029(4) -0.0043(4) -0.0074(4)
Mo13 0.0336(6) 0.0256(5) 0.0242(5) -0.0052(4) 0.0059(4) -0.0036(4)
Mo14 0.0225(5) 0.0155(5) 0.0225(5) 0.0003(4) 0.0026(4) 0.0034(4)
O1 0.063(7) 0.057(7) 0.036(5) 0.011(5) 0.017(5) 0.003(5)
O2 0.061(7) 0.048(6) 0.050(6) 0.015(5) -0.001(5) -0.021(5)
O3 0.043(5) 0.048(6) 0.030(5) 0.004(4) 0.015(4) 0.004(4)
O4 0.037(5) 0.034(5) 0.037(5) 0.001(4) 0.006(4) 0.008(4)
O5 0.036(5) 0.035(5) 0.024(4) -0.002(3) 0.004(3) 0.000(4)
O6 0.026(4) 0.023(4) 0.027(4) -0.001(3) 0.010(3) 0.001(3)
O7 0.057(6) 0.047(6) 0.041(5) 0.011(4) 0.001(5) -0.008(5)
O8 0.045(6) 0.040(6) 0.052(6) 0.003(4) 0.003(5) 0.014(4)
O9 0.039(5) 0.030(5) 0.034(5) -0.002(4) -0.009(4) 0.004(4)
O10 0.022(4) 0.028(4) 0.027(4) 0.003(3) -0.001(3) -0.001(3)
O11 0.034(5) 0.049(6) 0.046(5) -0.004(4) 0.002(4) 0.006(4)
O12 0.061(7) 0.046(6) 0.037(5) 0.006(4) -0.009(5) -0.019(5)
O13 0.052(6) 0.025(5) 0.032(5) 0.003(4) 0.007(4) 0.010(4)
O14 0.038(5) 0.056(6) 0.049(6) -0.014(5) 0.011(4) 0.015(5)
O15 0.042(5) 0.048(6) 0.040(5) -0.006(4) 0.004(4) -0.006(4)
O16 0.024(4) 0.021(4) 0.029(4) -0.001(3) 0.008(3) 0.002(3)
O17 0.048(5) 0.027(5) 0.030(4) -0.004(3) -0.010(4) 0.006(4)
O18 0.027(4) 0.031(5) 0.026(4) -0.003(3) 0.000(3) -0.001(3)
O19 0.042(5) 0.036(5) 0.037(5) -0.011(4) -0.006(4) 0.000(4)
O20 0.041(5) 0.032(5) 0.028(4) -0.006(4) 0.005(4) -0.010(4)
O21 0.033(5) 0.030(5) 0.055(6) 0.005(4) -0.009(4) -0.008(4)
O22 0.039(5) 0.039(5) 0.039(5) -0.006(4) 0.009(4) 0.001(4)
O23 0.034(5) 0.023(4) 0.029(4) -0.004(3) -0.003(3) 0.005(3)
O24 0.030(4) 0.028(4) 0.031(4) -0.008(3) -0.001(3) -0.010(3)
O25 0.028(5) 0.027(5) 0.047(5) -0.004(4) -0.005(4) 0.011(3)
O26 0.028(4) 0.025(4) 0.034(4) -0.004(3) 0.006(3) 0.003(3)
O27 0.058(6) 0.018(4) 0.062(6) -0.004(4) 0.002(5) 0.001(4)
O28 0.037(5) 0.015(4) 0.033(4) -0.004(3) 0.002(4) -0.002(3)
O29 0.035(5) 0.026(4) 0.035(5) -0.008(4) 0.003(4) -0.007(4)
O30 0.046(6) 0.039(5) 0.053(6) -0.016(4) 0.009(5) 0.001(4)
O31 0.054(6) 0.018(4) 0.048(5) 0.002(4) 0.004(4) -0.006(4)
O32 0.032(5) 0.019(4) 0.043(5) -0.001(3) -0.001(4) -0.011(3)
O33 0.029(4) 0.021(4) 0.034(4) 0.000(3) 0.008(3) -0.006(3)
O34 0.022(4) 0.025(4) 0.023(4) -0.002(3) 0.007(3) -0.002(3)
O35 0.048(6) 0.037(5) 0.032(5) -0.001(4) 0.013(4) -0.001(4)
O36 0.021(4) 0.021(4) 0.051(5) 0.009(4) -0.006(4) -0.010(3)
O37 0.039(5) 0.020(4) 0.039(5) -0.003(3) -0.009(4) -0.002(4)
O38 0.046(5) 0.033(5) 0.028(4) 0.007(4) 0.003(4) -0.006(4)
O39 0.036(5) 0.032(5) 0.033(5) -0.006(4) 0.003(4) 0.002(4)
O40 0.032(4) 0.018(4) 0.031(4) -0.002(3) 0.002(3) -0.001(3)
O41 0.041(5) 0.042(6) 0.056(6) -0.001(4) 0.011(5) -0.022(4)
O42 0.037(5) 0.053(6) 0.048(6) -0.005(5) -0.009(4) 0.006(4)
O43 0.033(5) 0.034(5) 0.028(4) 0.000(3) 0.007(4) -0.006(4)
O44 0.029(4) 0.027(4) 0.029(4) -0.006(3) 0.003(3) -0.004(3)
O45 0.038(5) 0.038(5) 0.033(5) 0.005(4) 0.010(4) 0.006(4)
O46 0.032(5) 0.040(5) 0.042(5) -0.013(4) -0.001(4) -0.010(4)
O47 0.044(5) 0.041(5) 0.040(5) 0.004(4) -0.013(4) 0.002(4)
O48 0.056(6) 0.037(5) 0.044(5) -0.011(4) -0.010(5) -0.010(4)
O49 0.038(5) 0.035(5) 0.026(4) -0.002(4) 0.003(4) -0.004(4)
O50 0.034(5) 0.020(4) 0.028(4) -0.001(3) 0.003(3) -0.002(3)
O51 0.059(6) 0.038(6) 0.046(6) -0.015(4) 0.003(5) -0.006(5)
O52 0.051(6) 0.044(6) 0.035(5) -0.003(4) 0.010(4) -0.006(4)
O53 0.037(5) 0.021(4) 0.039(5) -0.007(3) 0.008(4) 0.003(4)
O54 0.026(4) 0.023(4) 0.027(4) -0.004(3) 0.001(3) 0.000(3)
O55 0.030(5) 0.037(5) 0.038(5) 0.000(4) 0.001(4) -0.006(4)
O56 0.051(6) 0.034(5) 0.039(5) 0.002(4) -0.002(4) 0.018(4)
O57 0.045(5) 0.041(5) 0.025(4) 0.001(4) 0.001(4) -0.013(4)
O58 0.074(7) 0.020(5) 0.039(5) 0.000(4) -0.004(5) -0.002(4)
O59 0.041(5) 0.024(4) 0.025(4) 0.001(3) -0.002(4) -0.007(4)
O60 0.034(5) 0.026(4) 0.024(4) -0.004(3) 0.003(3) -0.003(3)

loop_
_atom_type_symbol
_atom_type_description
_atom_type_scat_dispersion_real
_atom_type_scat_dispersion_imag
_atom_type_scat_source
O O 0.0106 0.0060 'International Tables Vol C Tables 4.2.6.8 and 6.1.1.4'
Mo Mo -1.6832 0.6857 'International Tables Vol C Tables 4.2.6.8 and 6.1.1.4'
Ag Ag -0.8971 1.1015 'International Tables Vol C Tables 4.2.6.8 and 6.1.1.4'
As As 0.0499 2.0058 'International Tables Vol C Tables 4.2.6.8 and 6.1.1.4'
N N 0.0061 0.0033 'International Tables Vol C Tables 4.2.6.8 and 6.1.1.4'
C C 0.0033 0.0016 'International Tables Vol C Tables 4.2.6.8 and 6.1.1.4'
H H 0.0000 0.0000 'International Tables Vol C Tables 4.2.6.8 and 6.1.1.4'

loop_
_geom_angle_atom_site_label_1
_geom_angle_atom_site_label_2
_geom_angle_atom_site_label_3
_geom_angle
_geom_angle_site_symmetry_3
As3 Ag1 As2 120.89(5) .
As3 Ag1 As1 118.70(5) .
As2 Ag1 As1 118.56(5) .
O10 As1 O6 103.6(4) .
O10 As1 O20 98.1(4) .
O6 As1 O20 96.0(4) .
O10 As1 Ag1 120.7(2) .
O6 As1 Ag1 117.1(3) .
O20 As1 Ag1 117.1(3) .
O23 As2 O34 104.4(4) .
O23 As2 O39 97.3(4) .
O34 As2 O39 97.1(4) .
O23 As2 Ag1 115.5(3) .
O34 As2 Ag1 121.0(2) .
O39 As2 Ag1 117.7(3) .
O54 As3 O44 104.0(4) .
O54 As3 O59 96.8(4) .
O44 As3 O59 98.0(4) .
O54 As3 Ag1 121.1(2) .
O44 As3 Ag1 114.7(2) .
O59 As3 Ag1 118.3(3) .
O18 As4 O60 97.1(3) .
O18 As4 O40 97.9(4) .
O60 As4 O40 96.1(4) .
O26 As5 O43 97.3(3) .
O26 As5 O16 97.1(3) .
O43 As5 O16 96.1(3) .
O19 As6 O17 112.6(4) .
O19 As6 O13 110.9(4) .
O17 As6 O13 106.2(4) .
O19 As6 O5 106.6(4) .
O17 As6 O5 108.9(4) .
O13 As6 O5 111.8(4) .
O38 As7 O37 109.3(4) .
O38 As7 O24 109.5(4) .
O37 As7 O24 106.6(4) .
O38 As7 O28 110.1(4) .
O37 As7 O28 111.4(4) .
O24 As7 O28 109.8(4) .
O58 As8 O57 109.1(5) .
O58 As8 O50 109.7(4) .
O57 As8 O50 113.0(4) .
O58 As8 O45 108.7(5) .
O57 As8 O45 106.3(4) .
O50 As8 O45 109.9(4) .
O1 Mo1 O2 105.4(5) .
O1 Mo1 O4 98.4(4) .
O2 Mo1 O4 97.0(5) .
O1 Mo1 O3 96.3(4) .
O2 Mo1 O3 100.2(5) .
O4 Mo1 O3 153.4(4) .
O1 Mo1 O6 161.1(4) .
O2 Mo1 O6 92.5(4) .
O4 Mo1 O6 85.0(3) .
O3 Mo1 O6 74.2(3) .
O1 Mo1 O5 88.6(4) .
O2 Mo1 O5 164.0(4) .
O4 Mo1 O5 72.9(3) .
O3 Mo1 O5 85.6(4) .
O6 Mo1 O5 74.6(3) .
O7 Mo2 O8 103.1(5) .
O7 Mo2 O9 100.6(4) .
O8 Mo2 O9 99.4(4) .
O7 Mo2 O4 100.8(4) .
O8 Mo2 O4 97.8(4) .
O9 Mo2 O4 148.7(3) .
O7 Mo2 O5 87.7(4) .
O8 Mo2 O5 167.7(4) .
O9 Mo2 O5 84.0(3) .
O4 Mo2 O5 74.2(3) .
O7 Mo2 O10 165.0(4) .
O8 Mo2 O10 91.5(4) .
O9 Mo2 O10 73.2(3) .
O4 Mo2 O10 80.3(3) .
O5 Mo2 O10 78.1(3) .
O11 Mo3 O12 102.3(5) .
O11 Mo3 O18 95.6(4) .
O12 Mo3 O18 99.4(4) .
O11 Mo3 O9 97.4(4) .
O12 Mo3 O9 94.4(4) .
O18 Mo3 O9 158.6(3) .
O11 Mo3 O10 90.9(4) .
O12 Mo3 O10 163.9(4) .
O18 Mo3 O10 88.3(3) .
O9 Mo3 O10 74.6(3) .
O11 Mo3 O13 167.7(4) .
O12 Mo3 O13 90.0(4) .
O18 Mo3 O13 81.9(3) .
O9 Mo3 O13 81.8(3) .
O10 Mo3 O13 77.0(3) .
O14 Mo4 O15 101.1(5) .
O14 Mo4 O3 99.7(4) .
O15 Mo4 O3 97.6(4) .
O14 Mo4 O16 99.5(4) .
O15 Mo4 O16 94.7(4) .
O3 Mo4 O16 154.7(3) .
O14 Mo4 O17 87.3(4) .
O15 Mo4 O17 171.5(4) .
O3 Mo4 O17 82.2(4) .
O16 Mo4 O17 82.3(3) .
O14 Mo4 O6 167.9(4) .
O15 Mo4 O6 89.8(4) .
O3 Mo4 O6 73.3(3) .
O16 Mo4 O6 84.8(3) .
O17 Mo4 O6 82.0(3) .
O21 Mo6 O22 103.2(4) .
O21 Mo6 O25 99.4(4) .
O22 Mo6 O25 98.0(4) .
O21 Mo6 O26 100.4(4) .
O22 Mo6 O26 93.4(4) .
O25 Mo6 O26 154.3(3) .
O21 Mo6 O24 88.6(4) .
O22 Mo6 O24 167.6(4) .
O25 Mo6 O24 83.6(3) .
O26 Mo6 O24 80.6(3) .
O21 Mo6 O23 167.5(4) .
O22 Mo6 O23 87.2(4) .
O25 Mo6 O23 72.0(3) .
O26 Mo6 O23 85.7(3) .
O24 Mo6 O23 81.5(3) .
O30 Mo7 O27 104.0(4) .
O30 Mo7 O29 97.3(4) .
O27 Mo7 O29 99.0(4) .
O30 Mo7 O25 101.4(4) .
O27 Mo7 O25 94.9(4) .
O29 Mo7 O25 153.2(3) .
O30 Mo7 O23 94.8(4) .
O27 Mo7 O23 160.0(4) .
O29 Mo7 O23 85.1(3) .
O25 Mo7 O23 74.5(3) .
O30 Mo7 O28 166.8(4) .
O27 Mo7 O28 87.0(4) .
O29 Mo7 O28 73.5(3) .
O25 Mo7 O28 84.5(3) .
O23 Mo7 O28 75.2(3) .
O35 Mo8 O36 104.6(4) .
O35 Mo8 O40 100.8(4) .
O36 Mo8 O40 93.9(3) .
O35 Mo8 O33 91.8(4) .
O36 Mo8 O33 96.9(3) .
O40 Mo8 O33 160.7(3) .
O35 Mo8 O37 92.5(4) .
O36 Mo8 O37 162.8(4) .
O40 Mo8 O37 81.1(3) .
O33 Mo8 O37 83.9(3) .
O35 Mo8 O34 162.9(4) .
O36 Mo8 O34 87.4(3) .
O40 Mo8 O34 90.1(3) .
O33 Mo8 O34 74.5(3) .
O37 Mo8 O34 76.2(3) .
O32 Mo9 O31 103.7(4) .
O32 Mo9 O33 100.6(4) .
O31 Mo9 O33 98.9(4) .
O32 Mo9 O29 97.4(4) .
O31 Mo9 O29 100.7(4) .
O33 Mo9 O29 149.3(3) .
O32 Mo9 O34 92.2(3) .
O31 Mo9 O34 163.7(4) .
O33 Mo9 O34 74.5(3) .
O29 Mo9 O34 80.1(3) .
O32 Mo9 O28 169.8(3) .
O31 Mo9 O28 84.5(4) .
O33 Mo9 O28 83.9(3) .
O29 Mo9 O28 74.8(3) .
O34 Mo9 O28 80.0(3) .
O42 Mo11 O41 103.0(5) .
O42 Mo11 O46 98.3(4) .
O41 Mo11 O46 98.2(4) .
O42 Mo11 O43 95.6(4) .
O41 Mo11 O43 98.9(4) .
O46 Mo11 O43 154.9(4) .
O42 Mo11 O45 171.5(4) .
O41 Mo11 O45 85.4(4) .
O46 Mo11 O45 81.1(4) .
O43 Mo11 O45 82.0(3) .
O42 Mo11 O44 89.4(4) .
O41 Mo11 O44 166.1(4) .
O46 Mo11 O44 73.4(3) .
O43 Mo11 O44 86.0(3) .
O45 Mo11 O44 82.4(3) .
O48 Mo12 O47 105.4(4) .
O48 Mo12 O49 100.7(4) .
O47 Mo12 O49 96.3(4) .
O48 Mo12 O46 94.2(4) .
O47 Mo12 O46 101.6(4) .
O49 Mo12 O46 152.6(4) .
O48 Mo12 O44 161.8(4) .
O47 Mo12 O44 91.1(4) .
O49 Mo12 O44 84.6(3) .
O46 Mo12 O44 74.6(3) .
O48 Mo12 O50 89.7(4) .
O47 Mo12 O50 163.0(4) .
O49 Mo12 O50 72.7(3) .
O46 Mo12 O50 84.7(3) .
O44 Mo12 O50 75.2(3) .
O52 Mo13 O51 102.9(4) .
O52 Mo13 O53 102.0(4) .
O51 Mo13 O53 98.7(4) .
O52 Mo13 O49 95.5(4) .
O51 Mo13 O49 101.4(4) .
O53 Mo13 O49 149.6(3) .
O52 Mo13 O54 91.0(4) .
O51 Mo13 O54 165.5(4) .
O53 Mo13 O54 74.0(3) .
O49 Mo13 O54 81.1(3) .
O52 Mo13 O50 166.4(4) .
O51 Mo13 O50 87.2(4) .
O53 Mo13 O50 85.1(3) .
O49 Mo13 O50 73.4(3) .
O54 Mo13 O50 79.7(3) .
O56 Mo14 O55 102.8(4) .
O56 Mo14 O53 94.0(4) .
O55 Mo14 O53 98.7(4) .
O56 Mo14 O60 100.0(4) .
O55 Mo14 O60 95.1(4) .
O53 Mo14 O60 157.7(3) .
O56 Mo14 O57 90.8(4) .
O55 Mo14 O57 166.1(4) .
O53 Mo14 O57 82.9(3) .
O60 Mo14 O57 79.6(3) .
O56 Mo14 O54 164.3(4) .
O55 Mo14 O54 89.9(3) .
O53 Mo14 O54 74.8(3) .
O60 Mo14 O54 87.9(3) .
O57 Mo14 O54 77.1(3) .
Mo1 O3 Mo4 116.4(4) .
Mo2 O4 Mo1 117.8(4) .
As6 O5 Mo2 125.3(4) .
As6 O5 Mo1 129.8(4) .
Mo2 O5 Mo1 93.6(3) .
As1 O6 Mo1 131.8(4) .
As1 O6 Mo4 129.9(4) .
Mo1 O6 Mo4 95.6(3) .
Mo2 O9 Mo3 116.5(4) .
As1 O10 Mo3 125.3(4) .
As1 O10 Mo2 132.1(4) .
Mo3 O10 Mo2 94.1(3) .
As6 O13 Mo3 130.9(4) .
As5 O16 Mo4 117.7(4) .
As6 O17 Mo4 132.4(4) .
As4 O18 Mo3 123.8(4) .
As2 O23 Mo7 131.6(4) .
As2 O23 Mo6 130.5(4) .
Mo7 O23 Mo6 95.4(3) .
As7 O24 Mo6 132.8(4) .
Mo7 O25 Mo6 117.5(4) .
As5 O26 Mo6 118.9(4) .
As7 O28 Mo9 124.6(4) .
As7 O28 Mo7 127.9(4) .
Mo9 O28 Mo7 90.4(3) .
Mo7 O29 Mo9 120.3(4) .
Mo9 O33 Mo8 115.1(4) .
As2 O34 Mo8 122.5(4) .
As2 O34 Mo9 132.7(4) .
Mo8 O34 Mo9 94.9(3) .
As7 O37 Mo8 132.6(4) .
As4 O40 Mo8 123.9(4) .
As5 O43 Mo11 118.2(4) .
As3 O44 Mo12 132.0(4) .
As3 O44 Mo11 131.0(4) .
Mo12 O44 Mo11 94.8(3) .
As8 O45 Mo11 130.6(4) .
Mo12 O46 Mo11 116.1(4) .
Mo12 O49 Mo13 120.2(4) .
As8 O50 Mo13 124.3(4) .
As8 O50 Mo12 128.8(4) .
Mo13 O50 Mo12 92.8(3) .
Mo13 O53 Mo14 116.2(4) .
As3 O54 Mo14 125.2(4) .
As3 O54 Mo13 131.9(4) .
Mo14 O54 Mo13 94.0(3) .
As8 O57 Mo14 131.3(4) .
As4 O60 Mo14 122.1(4) .
N1 C1 C2 111.4(16) .
N2 C2 C1 110(2) .
N3 C3 C4 107.3(11) .
N4 C4 C3 107.0(11) .
C6 C5 N5 114.5(16) .
N6 C6 C5 113.0(16) .
N7 C7 C7 108.6(13) 2_575

loop_
_geom_bond_atom_site_label_1
_geom_bond_atom_site_label_2
_geom_bond_distance
_geom_bond_site_symmetry_2
Ag1 As3 2.6262(14) .
Ag1 As2 2.6279(14) .
Ag1 As1 2.6409(14) .
As1 O10 1.753(7) .
As1 O6 1.760(7) .
As1 O20 1.776(8) .
As2 O23 1.753(8) .
As2 O34 1.765(7) .
As2 O39 1.784(8) .
As3 O54 1.753(7) .
As3 O44 1.764(8) .
As3 O59 1.780(8) .
As4 O18 1.776(8) .
As4 O60 1.778(8) .
As4 O40 1.778(8) .
As5 O26 1.779(8) .
As5 O43 1.806(8) .
As5 O16 1.809(8) .
As6 O19 1.672(8) .
As6 O17 1.672(8) .
As6 O13 1.686(8) .
As6 O5 1.722(8) .
As7 O38 1.659(8) .
As7 O37 1.688(8) .
As7 O24 1.688(8) .
As7 O28 1.705(7) .
As8 O58 1.650(8) .
As8 O57 1.683(8) .
As8 O50 1.700(8) .
As8 O45 1.705(8) .
Mo1 O1 1.701(9) .
Mo1 O2 1.713(10) .
Mo1 O4 1.935(8) .
Mo1 O3 1.936(9) .
Mo1 O6 2.205(7) .
Mo1 O5 2.285(8) .
Mo2 O7 1.713(9) .
Mo2 O8 1.724(9) .
Mo2 O9 1.894(8) .
Mo2 O4 1.918(9) .
Mo2 O5 2.241(8) .
Mo2 O10 2.302(7) .
Mo3 O11 1.711(9) .
Mo3 O12 1.726(9) .
Mo3 O18 1.950(8) .
Mo3 O9 1.971(8) .
Mo3 O10 2.185(8) .
Mo3 O13 2.184(8) .
Mo4 O14 1.699(9) .
Mo4 O15 1.727(9) .
Mo4 O3 1.941(8) .
Mo4 O16 1.954(7) .
Mo4 O17 2.161(8) .
Mo4 O6 2.240(7) .
Mo6 O21 1.692(8) .
Mo6 O22 1.748(8) .
Mo6 O25 1.947(8) .
Mo6 O26 1.966(8) .
Mo6 O24 2.151(8) .
Mo6 O23 2.292(8) .
Mo7 O30 1.711(9) .
Mo7 O27 1.714(9) .
Mo7 O29 1.926(8) .
Mo7 O25 1.934(8) .
Mo7 O23 2.192(8) .
Mo7 O28 2.379(8) .
Mo8 O35 1.716(8) .
Mo8 O36 1.729(8) .
Mo8 O40 1.955(7) .
Mo8 O33 1.977(8) .
Mo8 O37 2.172(8) .
Mo8 O34 2.210(7) .
Mo9 O32 1.699(8) .
Mo9 O31 1.724(8) .
Mo9 O33 1.918(8) .
Mo9 O29 1.923(8) .
Mo9 O34 2.254(7) .
Mo9 O28 2.326(8) .
Mo11 O42 1.714(9) .
Mo11 O41 1.724(8) .
Mo11 O46 1.938(8) .
Mo11 O43 1.949(8) .
Mo11 O45 2.193(8) .
Mo11 O44 2.244(8) .
Mo12 O48 1.707(8) .
Mo12 O47 1.723(9) .
Mo12 O49 1.914(8) .
Mo12 O46 1.923(9) .
Mo12 O44 2.207(7) .
Mo12 O50 2.327(8) .
Mo13 O52 1.702(9) .
Mo13 O51 1.710(9) .
Mo13 O53 1.911(9) .
Mo13 O49 1.937(9) .
Mo13 O54 2.282(7) .
Mo13 O50 2.283(8) .
Mo14 O56 1.711(8) .
Mo14 O55 1.719(8) .
Mo14 O53 1.962(8) .
Mo14 O60 1.963(7) .
Mo14 O57 2.195(8) .
Mo14 O54 2.212(8) .
C1 N1 1.50(2) .
C1 C2 1.56(3) .
C2 N2 1.53(3) .
C3 N3 1.500(18) .
C3 C4 1.537(19) .
C4 N4 1.500(17) .
C5 C6 1.50(3) .
C5 N5 1.50(2) .
C6 N6 1.50(2) .
C7 N7 1.485(16) .
C7 C7 1.57(3) 2_575
